data_4035061
loop_
_publ_author_name
'Osipyan, Angelina'
'Sapegin, Alexander'
'Novikov, Alexander S.'
'Krasavin, Mikhail'

_publ_section_title
;
 Rare Medium-Sized Rings Prepared via Hydrolytic Imidazoline Ring
 Expansion (HIRE).
;
_journal_issue 17
_journal_name_full 'The Journal of organic chemistry'
_journal_page_first 9707
_journal_page_last 9717
_journal_paper_doi 10.1021/acs.joc.8b01210
_journal_volume 83
_journal_year 2018
_chemical_formula_moiety 'Br, C24 H21 N2 O3 S'
_chemical_formula_sum 'C24 H21 Br N2 O3 S'
_chemical_formula_weight 497.40
_space_group_crystal_system triclinic
_space_group_IT_number 2
_space_group_name_Hall '-P 1'
_space_group_name_H-M_alt 'P -1'
_atom_sites_solution_hydrogens geom
_atom_sites_solution_primary dual
_audit_creation_date 2018-05-09
_audit_creation_method
;
Olex2 1.2
(compiled 2018.04.26 svn.r3504 for OlexSys, GUI svn.r5492)
;
_cell_angle_alpha 112.654(3)
_cell_angle_beta 95.011(2)
_cell_angle_gamma 108.452(3)
_cell_formula_units_Z 2
_cell_length_a 8.3367(2)
_cell_length_b 12.4816(4)
_cell_length_c 12.9221(4)
_cell_measurement_reflns_used 13434
_cell_measurement_temperature 100.01(10)
_cell_measurement_theta_max 76.0980
_cell_measurement_theta_min 3.7680
_cell_volume 1142.96(7)
_computing_cell_refinement 'CrysAlisPro 1.171.38.46 (Rigaku OD, 2015)'
_computing_data_collection 'CrysAlisPro 1.171.38.46 (Rigaku OD, 2015)'
_computing_data_reduction 'CrysAlisPro 1.171.38.46 (Rigaku OD, 2015)'
_computing_molecular_graphics 'Olex2 (Dolomanov et al., 2009)'
_computing_publication_material 'Olex2 (Dolomanov et al., 2009)'
_computing_structure_refinement 'ShelXL (Sheldrick, 2015)'
_computing_structure_solution 'ShelXT (Sheldrick, 2015)'
_diffrn_ambient_environment N~2~
_diffrn_ambient_temperature 100.01(10)
_diffrn_detector 'CCD plate'
_diffrn_detector_area_resol_mean 10.3829
_diffrn_detector_type Atlas
_diffrn_measured_fraction_theta_full 0.995
_diffrn_measured_fraction_theta_max 0.981
_diffrn_measurement_details
;
List of Runs (angles in degrees, time in seconds):

  # Type    Start    End  Width  t~exp~   \w     \q     \k     \f   Frames
--------------------------------------------------------------------------
  1  \w      2.00  79.00   1.00    2.50    --   40.38 -99.00  90.00   77
  2  \w     41.00 115.00   1.00   10.00    --  113.00-112.00 150.00   74
  3  \w     84.00 111.00   1.00   10.00    --  113.00-112.00  90.00   27
  4  \w     83.00 115.00   1.00   10.00    --  113.00-112.00   0.00   32
  5  \w     81.00 138.00   1.00   10.00    --  113.00 -61.00 -30.00   57
  6  \w     84.00 109.00   1.00   10.00    --  113.00 -95.00-150.00   25
  7  \w     64.00 108.00   1.00   10.00    --  113.00 -95.00 -90.00   44
  8  \w     42.00 111.00   1.00   10.00    --  113.00-112.00-150.00   69
  9  \w     40.00 136.00   1.00   10.00    --  113.00 -61.00 -90.00   96
 10  \w     89.00 177.00   1.00   10.00    --  113.00  30.00  30.00   88
 11  \w    112.00 165.00   1.00   10.00    --  113.00 112.00 -90.00   53
 12  \w    109.00 166.00   1.00   10.00    --  113.00  45.00 -90.00   57
 13  \w     89.00 170.00   1.00   10.00    --  113.00  45.00 -30.00   81
 14  \w     84.00 146.00   1.00   10.00    --  113.00  30.00  90.00   62
 15  \w     61.00 136.00   1.00   10.00    --  113.00 -45.00 150.00   75
 16  \w     30.00  57.00   1.00   10.00    --  113.00 -95.00-150.00   27
 17  \w    -43.00 -16.00   1.00    2.50    --  -40.38 -77.00-150.00   27
 18  \w   -118.00 -92.00   1.00    2.50    --  -40.38 -77.00-150.00   26
 19  \w   -116.00 -14.00   1.00    2.50    --  -40.38 -38.00-150.00  102
 20  \w   -105.00 -11.00   1.00    2.50    --  -40.38 -57.00 120.00   94
 21  \w   -121.00 -39.00   1.00    2.50    --  -40.38 178.00-120.00   82
 22  \w    -70.00 -43.00   1.00    2.50    --  -40.38  96.00 108.00   27
 23  \w    -67.00 -39.00   1.00    2.50    --  -40.38 -77.00   0.00   28
 24  \w    -36.00  -7.00   1.00    2.50    --  -40.38 -77.00   0.00   29
 25  \w    -69.00  29.00   1.00    2.50    --  -40.38  57.00 -90.00   98
 26  \w   -118.00 -69.00   1.00    2.50    --  -40.38 -77.00   0.00   49
 27  \w      6.00  31.00   1.00    2.50    --   44.00  90.00-127.57   25
 28  \w     14.00  41.00   1.00    2.50    --   48.00  78.00 -20.37   27
 29  \w     17.00  42.00   1.00    2.50    --   52.00  81.00  93.66   25
 30  \w     17.00  42.00   1.00    2.50    --   52.00  82.00 125.81   25
 31  \w     19.00  45.00   1.00    2.50    --   52.00  82.00-160.59   26
 32  \w     27.00  54.00   1.00    2.50    --   60.00  75.00 -49.39   27
 33  \w     26.00  53.00   1.00    2.50    --   60.00  77.00  41.96   27
 34  \w     32.00  59.00   1.00    2.50    --   64.00  77.00  95.40   27
 35  \w     35.00  64.00   1.00    2.50    --   68.00  76.00 109.77   29
 36  \w     36.00  63.00   1.00    2.50    --   68.00  75.00-128.36   27
 37  \w     35.00  61.00   1.00    2.50    --   68.00  75.00  -9.99   26
 38  \w     35.00  65.00   1.00    2.50    --   68.00  75.00 162.89   30
 39  \w     41.00  75.00   1.00    2.50    --   72.00  77.00-106.87   34
 40  \w     46.00  72.00   1.00    2.50    --   76.00  73.00  37.32   26
 41  \w     52.00  79.00   1.00   10.00    --   84.00  74.00 -13.13   27
 42  \w     54.00  84.00   1.00   10.00    --   84.00  61.00 -48.35   30
 43  \w     53.00  82.00   1.00   10.00    --   84.00  68.00 111.09   29
 44  \w    123.00 155.00   1.00   10.00    --   84.00  61.00 -48.35   32
 45  \w     53.00  80.00   1.00   10.00    --   84.00  69.00 -48.37   27
 46  \w     52.00  78.00   1.00   10.00    --   84.00  69.00-171.14   26
 47  \w     88.00 120.00   1.00   10.00    --   84.00  61.00 -48.35   32
 48  \w    137.00 162.00   1.00   10.00    --   88.00  57.00-134.76   25
 49  \w     55.00  96.00   1.00   10.00    --   88.00  74.00  34.39   41
 50  \w     59.00  85.00   1.00   10.00    --   88.00  57.00-134.76   26
 51  \w     63.00  95.00   1.00   10.00    --   96.00  76.00  73.95   32
 52  \w     70.00  97.00   1.00   10.00    --  100.00  70.00  -8.84   27
 53  \w     67.00  97.00   1.00   10.00    --  100.00  73.00-136.71   30
 54  \w     73.00  99.00   1.00   10.00    --  104.00  75.00 158.46   26
 55  \w    136.00 174.00   1.00   10.00    --  113.00  77.00-180.00   38
 56  \w     79.00 106.00   1.00   10.00    --  113.00  77.00-180.00   27
 57  \w     87.00 174.00   1.00   10.00    --  113.00  61.00 150.00   87
 58  \w     81.00 107.00   1.00   10.00    --  113.00  77.00  60.00   26
 59  \w    123.00 150.00   1.00   10.00    --  113.00  77.00-120.00   27
 60  \w     82.00 107.00   1.00   10.00    --  113.00  71.00  95.68   25
 61  \w     86.00 139.00   1.00   10.00    --  113.00  61.00-180.00   53
 62  \w    143.00 172.00   1.00   10.00    --  113.00  77.00 120.00   29
 63  \w     79.00 112.00   1.00   10.00    --  113.00  77.00-120.00   33
 64  \w     79.00 105.00   1.00   10.00    --  113.00  77.00 120.00   26
 65  \w     79.00 105.00   1.00   10.00    --  113.00  77.00 -60.00   26
 66  \w     84.00 111.00   1.00   10.00    --  113.00  61.00 -30.00   27
 67  \w     81.00 107.00   1.00   10.00    --  113.00  68.00   4.21   26
 68  \w    115.00 141.00   1.00   10.00    --  113.00  61.00 120.00   26
 69  \w     84.00 111.00   1.00   10.00    --  113.00  61.00 120.00   27
 70  \w     80.00 105.00   1.00   10.00    --  113.00  77.00   0.00   25
 71  \w     88.00 175.00   1.00   10.00    --  113.00  61.00-150.00   87
 72  \w    113.00 171.00   1.00   10.00    --  113.00  71.00  95.68   58
 73  \w     79.00 105.00   1.00   10.00    --  113.00  77.00 -90.00   26
 74  \w    139.00 165.00   1.00   10.00    --  113.00  77.00  60.00   26
 75  \w     83.00 110.00   1.00   10.00    --  113.00  61.00 -60.00   27
 76  \w    142.00 168.00   1.00   10.00    --  113.00  77.00  30.00   26
 77  \w     79.00 105.00   1.00   10.00    --  113.00  77.00  30.00   26
;
_diffrn_measurement_device 'four-circle diffractometer'
_diffrn_measurement_device_type 'SuperNova, Dual, Cu at zero, Atlas'
_diffrn_measurement_method '\w scans'
_diffrn_orient_matrix_type 'CrysAlisPro convention (1999,Acta A55,543-557)'
_diffrn_orient_matrix_UB_11 -0.1226476000
_diffrn_orient_matrix_UB_12 0.0447099000
_diffrn_orient_matrix_UB_13 0.0731137000
_diffrn_orient_matrix_UB_21 0.1583170000
_diffrn_orient_matrix_UB_22 0.0970948000
_diffrn_orient_matrix_UB_23 0.1005232000
_diffrn_orient_matrix_UB_31 0.0119542000
_diffrn_orient_matrix_UB_32 0.0974517000
_diffrn_orient_matrix_UB_33 -0.0474316000
_diffrn_radiation_monochromator mirror
_diffrn_radiation_probe x-ray
_diffrn_radiation_type CuK\a
_diffrn_radiation_wavelength 1.54184
_diffrn_reflns_av_R_equivalents 0.0324
_diffrn_reflns_av_unetI/netI 0.0203
_diffrn_reflns_Laue_measured_fraction_full 0.995
_diffrn_reflns_Laue_measured_fraction_max 0.981
_diffrn_reflns_limit_h_max 10
_diffrn_reflns_limit_h_min -10
_diffrn_reflns_limit_k_max 15
_diffrn_reflns_limit_k_min -15
_diffrn_reflns_limit_l_max 16
_diffrn_reflns_limit_l_min -16
_diffrn_reflns_number 21143
_diffrn_reflns_point_group_measured_fraction_full 0.995
_diffrn_reflns_point_group_measured_fraction_max 0.981
_diffrn_reflns_theta_full 67.684
_diffrn_reflns_theta_max 76.381
_diffrn_reflns_theta_min 3.817
_diffrn_source 'micro-focus sealed X-ray tube'
_diffrn_source_type 'SuperNova (Cu) X-ray Source'
_exptl_absorpt_coefficient_mu 3.535
_exptl_absorpt_correction_T_max 1.00000
_exptl_absorpt_correction_T_min 0.64306
_exptl_absorpt_correction_type multi-scan
_exptl_absorpt_process_details
;
CrysAlisPro 1.171.38.46 (Rigaku Oxford Diffraction, 2015)
Empirical absorption correction using spherical harmonics,
 implemented in SCALE3 ABSPACK scaling algorithm.
;
_exptl_crystal_colour 'clear light white'
_exptl_crystal_colour_lustre clear
_exptl_crystal_colour_modifier light
_exptl_crystal_colour_primary white
_exptl_crystal_density_diffrn 1.445
_exptl_crystal_description prism
_exptl_crystal_F_000 508
_exptl_crystal_size_max 0.2
_exptl_crystal_size_mid 0.18
_exptl_crystal_size_min 0.15
_refine_diff_density_max 0.827
_refine_diff_density_min -0.806
_refine_diff_density_rms 0.063
_refine_ls_extinction_method none
_refine_ls_goodness_of_fit_ref 1.089
_refine_ls_hydrogen_treatment constr
_refine_ls_matrix_type full
_refine_ls_number_parameters 281
_refine_ls_number_reflns 4708
_refine_ls_number_restraints 0
_refine_ls_restrained_S_all 1.089
_refine_ls_R_factor_all 0.0337
_refine_ls_R_factor_gt 0.0327
_refine_ls_shift/su_max 0.000
_refine_ls_shift/su_mean 0.000
_refine_ls_structure_factor_coef Fsqd
_refine_ls_weighting_details 'w=1/[\s^2^(Fo^2^)+(0.0320P)^2^+1.3440P] where P=(Fo^2^+2Fc^2^)/3'
_refine_ls_weighting_scheme calc
_refine_ls_wR_factor_gt 0.0816
_refine_ls_wR_factor_ref 0.0823
_reflns_Friedel_coverage 0.000
_reflns_number_gt 4567
_reflns_number_total 4708
_reflns_threshold_expression 'I > 2\s(I)'
_cod_data_source_file jo8b01210_si_007.cif
_cod_data_source_block 0ver0-428-8941_sav-318
_cod_original_cell_volume 1142.95(7)
_cod_database_code 4035061
_shelx_shelxl_version_number 2018/3
_chemical_oxdiff_formula C20
_shelx_space_group_comment
;
The symmetry employed for this shelxl refinement is uniquely defined
by the following loop, which should always be used as a source of
symmetry information in preference to the above space-group names.
They are only intended as comments.
;
_shelx_estimated_absorpt_t_max 0.619
_shelx_estimated_absorpt_t_min 0.538
_reflns_odcompleteness_completeness 99.98
_reflns_odcompleteness_iscentric 1
_reflns_odcompleteness_theta 72.42
_olex2_refinement_description
;
1. Fixed Uiso
 At 1.2 times of:
  All C(H) groups, All C(H,H) groups
 At 1.5 times of:
  All C(H,H,H) groups
2.a Secondary CH2 refined with riding coordinates:
 C9(H9A,H9B), C7(H7A,H7B), C8(H8A,H8B)
2.b Aromatic/amide H refined with riding coordinates:
 C21(H21), C15(H15), C19(H19), C18(H18), C12(H12), C14(H14), C13(H13), C6(H6),
 C4(H4), C2(H2), C1(H1), C3(H3)
2.c Idealised Me refined as rotating group:
 C24(H24A,H24B,H24C)
;
_olex2_submission_special_instructions 'No special instructions were received'
_oxdiff_exptl_absorpt_empirical_details
;
Empirical correction (ABSPACK) includes:
- Absorption correction using spherical harmonics
- Frame scaling
;
_oxdiff_exptl_absorpt_empirical_full_max 2.054
_oxdiff_exptl_absorpt_empirical_full_min 0.535

loop_
_space_group_symop_operation_xyz
'x, y, z'
'-x, -y, -z'

loop_
_atom_site_label
_atom_site_type_symbol
_atom_site_fract_x
_atom_site_fract_y
_atom_site_fract_z
_atom_site_U_iso_or_equiv
_atom_site_adp_type
_atom_site_occupancy
_atom_site_site_symmetry_order
_atom_site_calc_flag
_atom_site_refinement_flags_posn
Br1 Br 0.69781(4) 0.53294(2) 0.84447(2) 0.03431(9) Uani 1 1 d .
S1 S -0.01053(6) 0.32259(4) 0.50725(4) 0.01674(10) Uani 1 1 d .
O2 O 0.08229(19) -0.09860(13) 0.26360(12) 0.0233(3) Uani 1 1 d .
O3 O 0.27472(18) -0.11604(13) 0.38301(13) 0.0239(3) Uani 1 1 d .
N1 N 0.2347(2) 0.57600(15) 0.84222(13) 0.0166(3) Uani 1 1 d .
N2 N 0.2116(2) 0.38292(14) 0.73664(13) 0.0159(3) Uani 1 1 d .
O1 O -0.0962(2) 0.26050(16) 0.38302(14) 0.0339(4) Uani 1 1 d .
C17 C 0.2106(2) 0.27581(16) 0.64269(16) 0.0149(3) Uani 1 1 d .
C16 C 0.1800(2) 0.45656(17) 0.53387(16) 0.0152(3) Uani 1 1 d .
C20 C 0.1939(2) 0.05808(17) 0.45852(17) 0.0163(4) Uani 1 1 d .
C22 C 0.1146(2) 0.23715(16) 0.53155(16) 0.0146(3) Uani 1 1 d .
C21 C 0.1058(2) 0.12960(16) 0.43991(16) 0.0152(3) Uani 1 1 d .
H21 H 0.041651 0.105105 0.366438 0.018 Uiso 1 1 calc R
C10 C 0.2403(2) 0.49710(17) 0.74133(15) 0.0143(3) Uani 1 1 d .
C15 C 0.2237(3) 0.48535(18) 0.44441(17) 0.0192(4) Uani 1 1 d .
H15 H 0.154694 0.435884 0.369612 0.023 Uiso 1 1 calc R
C19 C 0.2889(2) 0.09521(18) 0.56899(17) 0.0187(4) Uani 1 1 d .
H19 H 0.347729 0.047475 0.581232 0.022 Uiso 1 1 calc R
C18 C 0.2963(2) 0.20281(17) 0.66089(17) 0.0179(4) Uani 1 1 d .
H18 H 0.358510 0.226265 0.734621 0.021 Uiso 1 1 calc R
C23 C 0.1761(2) -0.05916(17) 0.35701(17) 0.0172(4) Uani 1 1 d .
C11 C 0.2811(2) 0.53080(17) 0.64673(16) 0.0145(3) Uani 1 1 d .
C12 C 0.4299(3) 0.63580(17) 0.66980(17) 0.0185(4) Uani 1 1 d .
H12 H 0.498490 0.686054 0.744637 0.022 Uiso 1 1 calc R
C5 C 0.3649(3) 0.79929(18) 0.98330(16) 0.0198(4) Uani 1 1 d .
C9 C 0.2219(3) 0.39215(18) 0.85555(16) 0.0203(4) Uani 1 1 d .
H9A H 0.335879 0.400557 0.890145 0.024 Uiso 1 1 calc R
H9B H 0.133576 0.320013 0.856289 0.024 Uiso 1 1 calc R
C7 C 0.2274(3) 0.70013(17) 0.87472(16) 0.0188(4) Uani 1 1 d .
H7A H 0.113088 0.696437 0.887185 0.023 Uiso 1 1 calc R
H7B H 0.244195 0.723552 0.811897 0.023 Uiso 1 1 calc R
C14 C 0.3735(3) 0.5900(2) 0.46828(18) 0.0228(4) Uani 1 1 d .
H14 H 0.405539 0.609869 0.408772 0.027 Uiso 1 1 calc R
C13 C 0.4742(3) 0.66430(19) 0.57987(19) 0.0221(4) Uani 1 1 d .
H13 H 0.572950 0.734279 0.594862 0.027 Uiso 1 1 calc R
C6 C 0.5264(3) 0.7937(2) 1.01043(18) 0.0248(4) Uani 1 1 d .
H6 H 0.551124 0.726247 0.962582 0.030 Uiso 1 1 calc R
C8 C 0.1880(3) 0.51152(19) 0.91626(17) 0.0226(4) Uani 1 1 d .
H8A H 0.066779 0.492467 0.919168 0.027 Uiso 1 1 calc R
H8B H 0.260897 0.561648 0.994136 0.027 Uiso 1 1 calc R
C4 C 0.3289(3) 0.8999(2) 1.05663(19) 0.0277(5) Uani 1 1 d .
H4 H 0.220750 0.903953 1.040050 0.033 Uiso 1 1 calc R
C2 C 0.6156(4) 0.9892(2) 1.1808(2) 0.0371(6) Uani 1 1 d .
H2 H 0.699565 1.052872 1.246354 0.044 Uiso 1 1 calc R
C1 C 0.6510(3) 0.8890(2) 1.1090(2) 0.0323(5) Uani 1 1 d .
H1 H 0.758958 0.884983 1.126591 0.039 Uiso 1 1 calc R
C24 C 0.2630(3) -0.2314(2) 0.2880(2) 0.0281(5) Uani 1 1 d .
H24A H 0.299906 -0.213506 0.226073 0.042 Uiso 1 1 calc GR
H24B H 0.144746 -0.290802 0.261102 0.042 Uiso 1 1 calc GR
H24C H 0.336713 -0.266004 0.314092 0.042 Uiso 1 1 calc GR
C3 C 0.4551(4) 0.9946(2) 1.1549(2) 0.0374(6) Uani 1 1 d .
H3 H 0.431034 1.061989 1.203465 0.045 Uiso 1 1 calc R

loop_
_atom_site_aniso_label
_atom_site_aniso_U_11
_atom_site_aniso_U_22
_atom_site_aniso_U_33
_atom_site_aniso_U_23
_atom_site_aniso_U_13
_atom_site_aniso_U_12
Br1 0.06368(18) 0.03685(14) 0.01992(12) 0.01657(10) 0.01609(11) 0.03410(13)
S1 0.0174(2) 0.0125(2) 0.0176(2) 0.00414(17) -0.00056(16) 0.00657(16)
O2 0.0278(7) 0.0189(7) 0.0208(7) 0.0051(6) 0.0039(6) 0.0108(6)
O3 0.0224(7) 0.0150(7) 0.0304(8) 0.0045(6) 0.0015(6) 0.0103(6)
N1 0.0215(8) 0.0143(7) 0.0127(7) 0.0052(6) 0.0035(6) 0.0063(6)
N2 0.0205(8) 0.0130(7) 0.0137(7) 0.0064(6) 0.0033(6) 0.0050(6)
O1 0.0372(9) 0.0288(8) 0.0285(8) 0.0059(7) -0.0041(7) 0.0149(7)
C17 0.0143(8) 0.0105(8) 0.0178(9) 0.0063(7) 0.0033(7) 0.0021(6)
C16 0.0192(8) 0.0124(8) 0.0162(9) 0.0056(7) 0.0044(7) 0.0097(7)
C20 0.0135(8) 0.0113(8) 0.0221(9) 0.0071(7) 0.0054(7) 0.0023(6)
C22 0.0129(8) 0.0115(8) 0.0198(9) 0.0083(7) 0.0038(7) 0.0032(6)
C21 0.0141(8) 0.0119(8) 0.0176(9) 0.0064(7) 0.0037(7) 0.0026(6)
C10 0.0133(8) 0.0129(8) 0.0142(8) 0.0051(7) 0.0010(6) 0.0036(6)
C15 0.0298(10) 0.0201(9) 0.0156(9) 0.0087(7) 0.0076(7) 0.0176(8)
C19 0.0174(8) 0.0150(9) 0.0256(10) 0.0105(8) 0.0046(7) 0.0068(7)
C18 0.0170(8) 0.0160(9) 0.0198(9) 0.0091(7) 0.0022(7) 0.0044(7)
C23 0.0136(8) 0.0127(8) 0.0256(10) 0.0090(7) 0.0077(7) 0.0039(7)
C11 0.0183(8) 0.0126(8) 0.0158(9) 0.0068(7) 0.0063(7) 0.0085(7)
C12 0.0214(9) 0.0132(8) 0.0204(9) 0.0063(7) 0.0056(7) 0.0071(7)
C5 0.0285(10) 0.0141(9) 0.0151(9) 0.0068(7) 0.0046(7) 0.0054(8)
C9 0.0289(10) 0.0182(9) 0.0144(9) 0.0090(7) 0.0046(7) 0.0074(8)
C7 0.0258(10) 0.0156(9) 0.0159(9) 0.0056(7) 0.0046(7) 0.0106(8)
C14 0.0341(11) 0.0264(10) 0.0250(10) 0.0184(9) 0.0180(8) 0.0209(9)
C13 0.0241(10) 0.0181(9) 0.0314(11) 0.0148(8) 0.0136(8) 0.0102(8)
C6 0.0305(11) 0.0199(10) 0.0223(10) 0.0105(8) 0.0032(8) 0.0068(8)
C8 0.0333(11) 0.0200(9) 0.0164(9) 0.0096(8) 0.0091(8) 0.0094(8)
C4 0.0402(12) 0.0187(10) 0.0222(10) 0.0067(8) 0.0092(9) 0.0110(9)
C2 0.0493(15) 0.0216(11) 0.0212(11) 0.0084(9) -0.0034(10) -0.0059(10)
C1 0.0324(12) 0.0275(11) 0.0293(12) 0.0171(10) -0.0037(9) -0.0010(9)
C24 0.0263(10) 0.0189(10) 0.0356(12) 0.0067(9) 0.0074(9) 0.0110(8)
C3 0.0621(17) 0.0162(10) 0.0233(11) 0.0031(9) 0.0121(11) 0.0083(10)

loop_
_atom_type_symbol
_atom_type_description
_atom_type_scat_dispersion_real
_atom_type_scat_dispersion_imag
_atom_type_scat_source
C C 0.0181 0.0091 'International Tables Vol C Tables 4.2.6.8 and 6.1.1.4'
H H 0.0000 0.0000 'International Tables Vol C Tables 4.2.6.8 and 6.1.1.4'
Br Br -0.6763 1.2805 'International Tables Vol C Tables 4.2.6.8 and 6.1.1.4'
N N 0.0311 0.0180 'International Tables Vol C Tables 4.2.6.8 and 6.1.1.4'
O O 0.0492 0.0322 'International Tables Vol C Tables 4.2.6.8 and 6.1.1.4'
S S 0.3331 0.5567 'International Tables Vol C Tables 4.2.6.8 and 6.1.1.4'

loop_
_geom_angle_atom_site_label_1
_geom_angle_atom_site_label_2
_geom_angle_atom_site_label_3
_geom_angle
O1 S1 C16 108.37(10)
O1 S1 C22 107.73(9)
C16 S1 C22 93.04(8)
C23 O3 C24 114.97(16)
C10 N1 C7 128.24(16)
C10 N1 C8 110.31(15)
C7 N1 C8 119.62(15)
C17 N2 C9 122.39(15)
C10 N2 C17 127.30(16)
C10 N2 C9 108.90(15)
C22 C17 N2 120.47(16)
C18 C17 N2 120.39(17)
C18 C17 C22 119.02(17)
C15 C16 S1 120.43(15)
C15 C16 C11 121.21(18)
C11 C16 S1 118.36(14)
C21 C20 C23 117.18(17)
C19 C20 C21 119.85(17)
C19 C20 C23 122.95(17)
C17 C22 S1 120.11(14)
C21 C22 S1 118.59(14)
C21 C22 C17 121.20(17)
C22 C21 C20 119.42(17)
N1 C10 N2 111.69(16)
N1 C10 C11 124.23(16)
N2 C10 C11 124.02(16)
C16 C15 C14 118.84(18)
C18 C19 C20 120.53(17)
C19 C18 C17 119.97(18)
O2 C23 O3 124.10(17)
O2 C23 C20 123.84(17)
O3 C23 C20 112.06(16)
C16 C11 C10 121.47(16)
C16 C11 C12 119.48(17)
C12 C11 C10 118.95(17)
C13 C12 C11 119.28(18)
C6 C5 C7 121.99(18)
C4 C5 C7 118.72(19)
C4 C5 C6 119.28(19)
N2 C9 C8 101.14(15)
N1 C7 C5 111.86(16)
C13 C14 C15 120.35(18)
C14 C13 C12 120.84(19)
C1 C6 C5 120.1(2)
N1 C8 C9 102.40(15)
C5 C4 C3 119.9(2)
C1 C2 C3 119.7(2)
C2 C1 C6 120.5(2)
C2 C3 C4 120.6(2)

loop_
_geom_bond_atom_site_label_1
_geom_bond_atom_site_label_2
_geom_bond_distance
S1 O1 1.4761(16)
S1 C16 1.7935(19)
S1 C22 1.7967(18)
O2 C23 1.202(2)
O3 C23 1.341(2)
O3 C24 1.456(2)
N1 C10 1.312(2)
N1 C7 1.464(2)
N1 C8 1.475(2)
N2 C17 1.415(2)
N2 C10 1.344(2)
N2 C9 1.489(2)
C17 C22 1.399(3)
C17 C18 1.394(3)
C16 C15 1.382(3)
C16 C11 1.395(3)
C20 C21 1.395(3)
C20 C19 1.393(3)
C20 C23 1.495(3)
C22 C21 1.381(3)
C10 C11 1.471(2)
C15 C14 1.396(3)
C19 C18 1.387(3)
C11 C12 1.397(3)
C12 C13 1.387(3)
C5 C7 1.516(3)
C5 C6 1.392(3)
C5 C4 1.392(3)
C9 C8 1.523(3)
C14 C13 1.382(3)
C6 C1 1.391(3)
C4 C3 1.393(3)
C2 C1 1.378(4)
C2 C3 1.379(4)

loop_
_smtbx_masks_void_nr
_smtbx_masks_void_average_x
_smtbx_masks_void_average_y
_smtbx_masks_void_average_z
_smtbx_masks_void_volume
_smtbx_masks_void_count_electrons
1 0.000 0.000 0.000 106.8 33.3
